data_4080940
loop_
_publ_author_name
'Ohashi, Masato'
'Shibata, Mitsutoshi'
'Saijo, Hiroki'
'Kambara, Tadashi'
'Ogoshi, Sensuke'

_publ_section_title
;
 Carbon--Fluorine Bond Activation of Tetrafluoroethylene on Palladium(0)
 and Nickel(0): Heat or Lewis Acidic Additive Promoted Oxidative Addition
;
_journal_issue 13
_journal_name_full Organometallics
_journal_page_first 3631
_journal_paper_doi 10.1021/om400255t
_journal_volume 32
_journal_year 2013
_chemical_formula_moiety 'C38 H66 F4 P2 Pd, 2.5(C6 H6)'
_chemical_formula_sum 'C53 H81 F4 P2 Pd'
_chemical_formula_weight 962.52
_chemical_name_systematic
;
 ?
;
_space_group_IT_number 2
_symmetry_cell_setting triclinic
_symmetry_Int_Tables_number 2
_symmetry_space_group_name_Hall '-P 1'
_symmetry_space_group_name_H-M 'P -1'
_atom_sites_solution_hydrogens geom
_atom_sites_solution_primary direct
_atom_sites_solution_secondary difmap
_audit_creation_method SHELXL-97
_cell_angle_alpha 87.796(3)
_cell_angle_beta 88.292(4)
_cell_angle_gamma 89.900(4)
_cell_formula_units_Z 2
_cell_length_a 9.5719(10)
_cell_length_b 11.2741(12)
_cell_length_c 23.046(2)
_cell_measurement_reflns_used 14564
_cell_measurement_temperature 123(2)
_cell_measurement_theta_max 29.96
_cell_measurement_theta_min 3.15
_cell_volume 2484.1(4)
_computing_cell_refinement 'Rigaku/RAPID Diffractometer Control'
_computing_data_collection 'Rigaku/RAPID Diffractometer Control'
_computing_data_reduction 'teXsan: PROCESS (MSC)'
_computing_molecular_graphics 'Ortep-3 (Louis J. Farrugia, 1999)'
_computing_publication_material 'SHELXL-97 and modified'
_computing_structure_refinement 'SHELXL-97 (Sheldrick, 1999)'
_computing_structure_solution 'PATTY (Bueskens, et al., 1994)'
_diffrn_ambient_temperature 123(2)
_diffrn_detector_area_resol_mean 10.00
_diffrn_measured_fraction_theta_full 0.950
_diffrn_measured_fraction_theta_max 0.950
_diffrn_measurement_device_type 'Rigaku R-AXIS RAPID'
_diffrn_measurement_method \w
_diffrn_radiation_detector 'imaging plate'
_diffrn_radiation_monochromator graphite
_diffrn_radiation_source 'fine-focus sealed tube'
_diffrn_radiation_type MoK\a
_diffrn_radiation_wavelength 0.71075
_diffrn_reflns_av_R_equivalents 0.0486
_diffrn_reflns_av_sigmaI/netI 0.0681
_diffrn_reflns_limit_h_max 11
_diffrn_reflns_limit_h_min -11
_diffrn_reflns_limit_k_max 13
_diffrn_reflns_limit_k_min -13
_diffrn_reflns_limit_l_max 27
_diffrn_reflns_limit_l_min -27
_diffrn_reflns_number 18585
_diffrn_reflns_theta_full 25.00
_diffrn_reflns_theta_max 25.00
_diffrn_reflns_theta_min 3.15
_exptl_absorpt_coefficient_mu 0.487
_exptl_absorpt_correction_T_max 0.95
_exptl_absorpt_correction_T_min 0.84
_exptl_absorpt_correction_type multi-scan
_exptl_absorpt_process_details
;
Higashi, T. (1999). Abscor - Empirical Absorption Correction based on
Fourier Series Approximation. Rigaku Corporation, Tokyo, Japan.
;
_exptl_crystal_colour colorless
_exptl_crystal_density_diffrn 1.287
_exptl_crystal_density_method 'not measured'
_exptl_crystal_description platelet
_exptl_crystal_F_000 1022
_exptl_crystal_size_max 0.38
_exptl_crystal_size_mid 0.15
_exptl_crystal_size_min 0.10
_refine_diff_density_max 0.777
_refine_diff_density_min -0.560
_refine_diff_density_rms 0.080
_refine_ls_extinction_method none
_refine_ls_goodness_of_fit_ref 1.026
_refine_ls_hydrogen_treatment constr
_refine_ls_matrix_type full
_refine_ls_number_parameters 541
_refine_ls_number_reflns 8330
_refine_ls_number_restraints 0
_refine_ls_restrained_S_all 1.026
_refine_ls_R_factor_all 0.0579
_refine_ls_R_factor_gt 0.0357
_refine_ls_shift/su_max 0.003
_refine_ls_shift/su_mean 0.000
_refine_ls_structure_factor_coef Fsqd
_refine_ls_weighting_details 'calc w=1/[\s^2^(Fo^2^)+(0.0390P)^2^+0.0000P] where P=(Fo^2^+2Fc^2^)/3'
_refine_ls_weighting_scheme calc
_refine_ls_wR_factor_gt 0.0750
_refine_ls_wR_factor_ref 0.0837
_reflns_number_gt 6300
_reflns_number_total 8330
_reflns_threshold_expression >2sigma(I)
_cod_data_source_file om400255t_si_002.cif
_cod_data_source_block 2a
_cod_depositor_comments
;
The following automatic conversions were performed:

'_symmetry_cell_setting' value 'Triclinic' changed to 'triclinic'
according to /home/saulius/struct/CIF-dictionaries/cif_core.dic
dictionary named 'cif_core.dic' version 2.4.2 from
2011-04-26.

'_exptl_absorpt_correction_type' value 'Multi-Scan'
changed to 'multi-scan' according to
/home/saulius/struct/CIF-dictionaries/cif_core.dic dictionary named
'cif_core.dic' version 2.4.2 from 2011-04-26.

Automatic conversion script
Id: cif_fix_values 1891 2012-01-12 08:04:46Z andrius 
;
_cod_original_cell_volume 2484.1(5)
_cod_original_sg_symbol_Hall '-p 1'
_cod_database_code 4080940

loop_
_symmetry_equiv_pos_as_xyz
'x, y, z'
'-x, -y, -z'

loop_
_atom_site_label
_atom_site_type_symbol
_atom_site_fract_x
_atom_site_fract_y
_atom_site_fract_z
_atom_site_U_iso_or_equiv
_atom_site_adp_type
_atom_site_occupancy
_atom_site_symmetry_multiplicity
_atom_site_calc_flag
_atom_site_refinement_flags
Pd1 Pd 0.97392(2) 0.67364(2) 0.714953(9) 0.01659(8) Uani 1 1 d .
P1 P 1.16791(8) 0.70570(7) 0.64906(3) 0.01674(17) Uani 1 1 d .
P2 P 1.00636(8) 0.50924(7) 0.78084(3) 0.01684(17) Uani 1 1 d .
F1 F 0.76894(19) 0.79601(19) 0.63854(7) 0.0416(5) Uani 1 1 d .
F2 F 0.8534(2) 0.91982(16) 0.69961(9) 0.0462(5) Uani 1 1 d .
F3 F 0.66201(18) 0.66580(16) 0.72741(8) 0.0358(5) Uani 1 1 d .
F4 F 0.7518(2) 0.78546(18) 0.78839(7) 0.0390(5) Uani 1 1 d .
C1 C 0.8348(3) 0.8021(3) 0.69033(12) 0.0233(7) Uani 1 1 d .
C2 C 0.7790(3) 0.7310(3) 0.73759(12) 0.0206(7) Uani 1 1 d .
C11 C 1.0861(3) 0.7380(3) 0.57793(11) 0.0214(7) Uani 1 1 d .
H11 H 1.0280 0.8103 0.5845 0.026 Uiso 1 1 calc R
C12 C 0.9802(3) 0.6438(3) 0.56167(12) 0.0223(7) Uani 1 1 d .
H12A H 1.0304 0.5716 0.5495 0.027 Uiso 1 1 calc R
H12B H 0.9195 0.6219 0.5959 0.027 Uiso 1 1 calc R
C13 C 0.8904(3) 0.6917(3) 0.51209(12) 0.0283(8) Uani 1 1 d .
H13A H 0.8249 0.6291 0.5010 0.034 Uiso 1 1 calc R
H13B H 0.8345 0.7598 0.5255 0.034 Uiso 1 1 calc R
C14 C 0.9805(3) 0.7309(3) 0.45926(12) 0.0323(8) Uani 1 1 d .
H14A H 1.0278 0.6609 0.4430 0.039 Uiso 1 1 calc R
H14B H 0.9203 0.7666 0.4290 0.039 Uiso 1 1 calc R
C15 C 1.0898(3) 0.8211(3) 0.47524(12) 0.0306(8) Uani 1 1 d .
H15A H 1.0425 0.8949 0.4871 0.037 Uiso 1 1 calc R
H15B H 1.1507 0.8408 0.4408 0.037 Uiso 1 1 calc R
C16 C 1.1799(3) 0.7730(3) 0.52511(11) 0.0266(8) Uani 1 1 d .
H16A H 1.2335 0.7029 0.5124 0.032 Uiso 1 1 calc R
H16B H 1.2473 0.8345 0.5357 0.032 Uiso 1 1 calc R
C21 C 1.2690(3) 0.8421(3) 0.66092(12) 0.0192(7) Uani 1 1 d .
H21 H 1.3368 0.8537 0.6273 0.023 Uiso 1 1 calc R
C22 C 1.1788(3) 0.9540(3) 0.66365(13) 0.0248(7) Uani 1 1 d .
H22A H 1.1255 0.9636 0.6276 0.030 Uiso 1 1 calc R
H22B H 1.1110 0.9456 0.6968 0.030 Uiso 1 1 calc R
C23 C 1.2691(3) 1.0634(3) 0.67060(14) 0.0314(8) Uani 1 1 d .
H23A H 1.3300 1.0761 0.6355 0.038 Uiso 1 1 calc R
H23B H 1.2080 1.1339 0.6741 0.038 Uiso 1 1 calc R
C24 C 1.3595(4) 1.0513(3) 0.72375(14) 0.0354(9) Uani 1 1 d .
H24A H 1.2989 1.0500 0.7593 0.042 Uiso 1 1 calc R
H24B H 1.4223 1.1207 0.7247 0.042 Uiso 1 1 calc R
C25 C 1.4467(4) 0.9377(3) 0.72280(14) 0.0326(8) Uani 1 1 d .
H25A H 1.5157 0.9434 0.6900 0.039 Uiso 1 1 calc R
H25B H 1.4986 0.9288 0.7592 0.039 Uiso 1 1 calc R
C26 C 1.3543(3) 0.8291(3) 0.71653(12) 0.0254(7) Uani 1 1 d .
H26A H 1.2899 0.8198 0.7508 0.030 Uiso 1 1 calc R
H26B H 1.4134 0.7570 0.7148 0.030 Uiso 1 1 calc R
C31 C 1.3093(3) 0.5936(2) 0.63967(11) 0.0175(6) Uani 1 1 d .
H31 H 1.3399 0.5720 0.6798 0.021 Uiso 1 1 calc R
C32 C 1.2534(3) 0.4786(3) 0.61613(12) 0.0220(7) Uani 1 1 d .
H32A H 1.1698 0.4528 0.6396 0.026 Uiso 1 1 calc R
H32B H 1.2243 0.4937 0.5756 0.026 Uiso 1 1 calc R
C33 C 1.3619(3) 0.3795(3) 0.61743(13) 0.0268(7) Uani 1 1 d .
H33A H 1.3855 0.3594 0.6582 0.032 Uiso 1 1 calc R
H33B H 1.3225 0.3077 0.6007 0.032 Uiso 1 1 calc R
C34 C 1.4937(3) 0.4169(3) 0.58313(13) 0.0263(7) Uani 1 1 d .
H34A H 1.4723 0.4284 0.5415 0.032 Uiso 1 1 calc R
H34B H 1.5650 0.3534 0.5867 0.032 Uiso 1 1 calc R
C35 C 1.5515(3) 0.5317(3) 0.60554(13) 0.0262(7) Uani 1 1 d .
H35A H 1.6335 0.5571 0.5810 0.031 Uiso 1 1 calc R
H35B H 1.5835 0.5170 0.6456 0.031 Uiso 1 1 calc R
C36 C 1.4434(3) 0.6314(3) 0.60540(12) 0.0207(7) Uani 1 1 d .
H36A H 1.4201 0.6535 0.5648 0.025 Uiso 1 1 calc R
H36B H 1.4835 0.7021 0.6229 0.025 Uiso 1 1 calc R
C41 C 0.9120(3) 0.3727(3) 0.76225(11) 0.0184(7) Uani 1 1 d .
H41 H 0.9159 0.3153 0.7963 0.022 Uiso 1 1 calc R
C42 C 0.7585(3) 0.3980(3) 0.75042(13) 0.0233(7) Uani 1 1 d .
H42A H 0.7521 0.4557 0.7171 0.028 Uiso 1 1 calc R
H42B H 0.7137 0.4340 0.7848 0.028 Uiso 1 1 calc R
C43 C 0.6804(3) 0.2842(3) 0.73695(13) 0.0277(8) Uani 1 1 d .
H43A H 0.6776 0.2302 0.7719 0.033 Uiso 1 1 calc R
H43B H 0.5829 0.3042 0.7272 0.033 Uiso 1 1 calc R
C44 C 0.7504(3) 0.2212(3) 0.68646(13) 0.0273(7) Uani 1 1 d .
H44A H 0.7024 0.1448 0.6812 0.033 Uiso 1 1 calc R
H44B H 0.7412 0.2706 0.6503 0.033 Uiso 1 1 calc R
C45 C 0.9038(3) 0.1980(3) 0.69682(12) 0.0221(7) Uani 1 1 d .
H45A H 0.9477 0.1628 0.6620 0.027 Uiso 1 1 calc R
H45B H 0.9130 0.1404 0.7300 0.027 Uiso 1 1 calc R
C46 C 0.9796(3) 0.3135(3) 0.70968(12) 0.0200(7) Uani 1 1 d .
H46A H 1.0789 0.2960 0.7174 0.024 Uiso 1 1 calc R
H46B H 0.9766 0.3687 0.6753 0.024 Uiso 1 1 calc R
C51 C 1.1840(3) 0.4513(3) 0.79553(12) 0.0200(7) Uani 1 1 d .
H51 H 1.2238 0.4292 0.7568 0.024 Uiso 1 1 calc R
C52 C 1.1956(3) 0.3382(3) 0.83457(13) 0.0276(8) Uani 1 1 d .
H52A H 1.1608 0.3546 0.8743 0.033 Uiso 1 1 calc R
H52B H 1.1367 0.2750 0.8194 0.033 Uiso 1 1 calc R
C53 C 1.3469(3) 0.2957(3) 0.83664(14) 0.0319(8) Uani 1 1 d .
H53A H 1.3523 0.2252 0.8635 0.038 Uiso 1 1 calc R
H53B H 1.3781 0.2715 0.7975 0.038 Uiso 1 1 calc R
C54 C 1.4444(3) 0.3912(3) 0.85665(13) 0.0289(8) Uani 1 1 d .
H54A H 1.5419 0.3617 0.8552 0.035 Uiso 1 1 calc R
H54B H 1.4198 0.4097 0.8974 0.035 Uiso 1 1 calc R
C55 C 1.4331(3) 0.5037(3) 0.81794(13) 0.0290(8) Uani 1 1 d .
H55A H 1.4929 0.5664 0.8329 0.035 Uiso 1 1 calc R
H55B H 1.4670 0.4871 0.7781 0.035 Uiso 1 1 calc R
C56 C 1.2821(3) 0.5472(3) 0.81639(13) 0.0253(7) Uani 1 1 d .
H56A H 1.2768 0.6184 0.7900 0.030 Uiso 1 1 calc R
H56B H 1.2511 0.5702 0.8558 0.030 Uiso 1 1 calc R
C61 C 0.9188(3) 0.5535(3) 0.84950(12) 0.0228(7) Uani 1 1 d .
H61 H 0.8224 0.5760 0.8376 0.027 Uiso 1 1 calc R
C62 C 0.9780(3) 0.6690(3) 0.87198(12) 0.0266(7) Uani 1 1 d .
H62A H 1.0717 0.6534 0.8877 0.032 Uiso 1 1 calc R
H62B H 0.9887 0.7282 0.8393 0.032 Uiso 1 1 calc R
C63 C 0.8833(4) 0.7196(3) 0.91920(13) 0.0380(9) Uani 1 1 d .
H63A H 0.9278 0.7907 0.9345 0.046 Uiso 1 1 calc R
H63B H 0.7935 0.7445 0.9023 0.046 Uiso 1 1 calc R
C64 C 0.8556(4) 0.6297(3) 0.96834(13) 0.0402(9) Uani 1 1 d .
H64A H 0.7874 0.6630 0.9965 0.048 Uiso 1 1 calc R
H64B H 0.9435 0.6134 0.9888 0.048 Uiso 1 1 calc R
C65 C 0.7988(4) 0.5145(3) 0.94672(13) 0.0381(9) Uani 1 1 d .
H65A H 0.7047 0.5288 0.9312 0.046 Uiso 1 1 calc R
H65B H 0.7893 0.4559 0.9797 0.046 Uiso 1 1 calc R
C66 C 0.8940(4) 0.4631(3) 0.89907(13) 0.0404(9) Uani 1 1 d .
H66A H 0.9846 0.4395 0.9157 0.049 Uiso 1 1 calc R
H66B H 0.8501 0.3913 0.8842 0.049 Uiso 1 1 calc R
C101 C 0.5900(4) 0.9566(3) 0.54080(14) 0.0368(9) Uani 1 1 d .
H101 H 0.6527 0.9267 0.5690 0.044 Uiso 1 1 calc R
C102 C 0.5541(4) 0.8869(3) 0.49585(15) 0.0375(9) Uani 1 1 d .
H102 H 0.5912 0.8091 0.4932 0.045 Uiso 1 1 calc R
C103 C 0.5360(4) 1.0694(3) 0.54523(14) 0.0348(9) Uani 1 1 d .
H103 H 0.5608 1.1168 0.5765 0.042 Uiso 1 1 calc R
C201 C 0.5304(5) 0.8820(4) 0.90226(16) 0.0539(11) Uani 1 1 d .
H201 H 0.5629 0.9296 0.8697 0.065 Uiso 1 1 calc R
C202 C 0.5861(4) 0.8958(4) 0.95564(17) 0.0571(12) Uani 1 1 d .
H202 H 0.6580 0.9523 0.9603 0.069 Uiso 1 1 calc R
C203 C 0.5373(4) 0.8274(4) 1.00240(16) 0.0553(12) Uani 1 1 d .
H203 H 0.5761 0.8364 1.0394 0.066 Uiso 1 1 calc R
C204 C 0.4348(5) 0.7477(4) 0.99632(16) 0.0604(13) Uani 1 1 d .
H204 H 0.3999 0.7018 1.0290 0.073 Uiso 1 1 calc R
C205 C 0.3819(6) 0.7335(5) 0.94301(18) 0.090(2) Uani 1 1 d .
H205 H 0.3108 0.6763 0.9382 0.108 Uiso 1 1 calc R
C206 C 0.4309(6) 0.8018(4) 0.89605(17) 0.0762(17) Uani 1 1 d .
H206 H 0.3933 0.7915 0.8589 0.091 Uiso 1 1 calc R
C301 C 0.8943(9) 1.0395(5) 0.8504(2) 0.094(2) Uani 1 1 d .
H301 H 0.8316 1.0216 0.8208 0.113 Uiso 1 1 calc R
C302 C 1.0234(9) 0.9943(5) 0.8457(2) 0.105(3) Uani 1 1 d .
H302 H 1.0524 0.9473 0.8142 0.126 Uiso 1 1 calc R
C303 C 1.1170(7) 1.0222(5) 0.8926(3) 0.101(2) Uani 1 1 d .
H303 H 1.2103 0.9934 0.8925 0.121 Uiso 1 1 calc R
C304 C 1.0658(6) 1.0920(4) 0.93715(19) 0.0638(13) Uani 1 1 d .
H304 H 1.1230 1.1110 0.9685 0.077 Uiso 1 1 calc R
C305 C 0.9343(6) 1.1315(4) 0.93471(18) 0.0644(13) Uani 1 1 d .
H305 H 0.9005 1.1802 0.9648 0.077 Uiso 1 1 calc R
C306 C 0.8461(7) 1.1061(4) 0.8919(2) 0.0839(18) Uani 1 1 d .
H306 H 0.7530 1.1355 0.8920 0.101 Uiso 1 1 calc R

loop_
_atom_site_aniso_label
_atom_site_aniso_U_11
_atom_site_aniso_U_22
_atom_site_aniso_U_33
_atom_site_aniso_U_23
_atom_site_aniso_U_13
_atom_site_aniso_U_12
Pd1 0.01602(13) 0.01488(13) 0.01892(12) -0.00101(9) -0.00093(8) 0.00092(9)
P1 0.0171(4) 0.0162(4) 0.0170(4) -0.0017(3) -0.0010(3) 0.0002(3)
P2 0.0163(4) 0.0156(4) 0.0187(4) -0.0008(3) -0.0010(3) 0.0004(3)
F1 0.0341(12) 0.0646(14) 0.0253(9) 0.0082(9) -0.0031(8) 0.0207(10)
F2 0.0294(12) 0.0165(10) 0.0913(15) 0.0050(10) 0.0124(11) 0.0040(9)
F3 0.0184(10) 0.0252(10) 0.0635(12) 0.0032(9) -0.0014(9) -0.0010(8)
F4 0.0433(13) 0.0502(13) 0.0237(9) -0.0075(9) 0.0008(8) 0.0239(10)
C1 0.0225(18) 0.0174(17) 0.0301(16) -0.0001(14) -0.0047(13) 0.0040(14)
C2 0.0156(17) 0.0226(17) 0.0240(15) -0.0063(14) 0.0001(12) 0.0010(13)
C11 0.0220(18) 0.0216(17) 0.0208(15) -0.0028(13) -0.0027(12) 0.0016(14)
C12 0.0232(18) 0.0222(17) 0.0219(15) -0.0048(13) -0.0031(13) -0.0007(14)
C13 0.0238(19) 0.034(2) 0.0282(16) -0.0032(15) -0.0085(14) -0.0015(15)
C14 0.030(2) 0.044(2) 0.0230(16) -0.0015(15) -0.0081(14) -0.0018(17)
C15 0.031(2) 0.036(2) 0.0246(16) 0.0053(15) -0.0037(14) -0.0027(16)
C16 0.0231(18) 0.036(2) 0.0213(15) -0.0011(14) -0.0009(13) -0.0051(15)
C21 0.0191(17) 0.0174(16) 0.0214(15) -0.0033(13) -0.0010(12) 0.0004(13)
C22 0.0205(18) 0.0197(17) 0.0344(17) -0.0034(14) 0.0002(13) -0.0006(14)
C23 0.0252(19) 0.0179(17) 0.051(2) -0.0055(16) 0.0060(15) 0.0010(15)
C24 0.034(2) 0.0233(19) 0.049(2) -0.0157(16) 0.0093(16) -0.0105(16)
C25 0.032(2) 0.032(2) 0.0345(18) -0.0074(16) -0.0060(15) -0.0083(16)
C26 0.031(2) 0.0211(17) 0.0248(16) -0.0038(14) -0.0043(13) -0.0042(15)
C31 0.0186(17) 0.0177(16) 0.0163(14) 0.0003(12) -0.0022(12) 0.0002(13)
C32 0.0248(18) 0.0168(16) 0.0243(15) -0.0033(13) 0.0034(13) 0.0008(14)
C33 0.031(2) 0.0185(17) 0.0313(17) -0.0022(14) -0.0026(14) -0.0005(15)
C34 0.0260(19) 0.0226(18) 0.0306(17) -0.0046(14) -0.0014(14) 0.0062(14)
C35 0.0193(18) 0.0254(18) 0.0337(17) -0.0045(15) 0.0037(13) 0.0027(14)
C36 0.0178(17) 0.0162(16) 0.0283(16) -0.0025(13) 0.0003(13) -0.0013(13)
C41 0.0197(17) 0.0153(16) 0.0203(14) -0.0012(12) -0.0011(12) -0.0014(13)
C42 0.0145(17) 0.0219(17) 0.0341(17) -0.0081(14) -0.0013(13) 0.0022(14)
C43 0.0154(17) 0.0250(18) 0.0434(19) -0.0094(15) -0.0009(14) -0.0017(14)
C44 0.0251(19) 0.0216(18) 0.0359(17) -0.0073(14) -0.0050(14) 0.0002(14)
C45 0.0234(18) 0.0179(16) 0.0253(15) -0.0027(13) -0.0011(13) -0.0003(14)
C46 0.0154(16) 0.0199(17) 0.0249(15) -0.0039(13) -0.0006(12) 0.0004(13)
C51 0.0199(17) 0.0194(16) 0.0209(15) -0.0017(13) -0.0010(12) 0.0016(13)
C52 0.0207(18) 0.0248(18) 0.0366(18) 0.0102(15) -0.0046(14) -0.0013(14)
C53 0.030(2) 0.0272(19) 0.0375(18) 0.0094(16) -0.0049(15) 0.0058(16)
C54 0.0200(18) 0.037(2) 0.0299(17) 0.0019(15) -0.0056(13) 0.0039(15)
C55 0.0175(17) 0.033(2) 0.0373(18) -0.0068(16) -0.0028(14) -0.0029(15)
C56 0.0188(18) 0.0234(18) 0.0341(17) -0.0010(14) -0.0051(13) -0.0012(14)
C61 0.0250(18) 0.0211(17) 0.0221(15) -0.0019(13) 0.0031(13) 0.0006(14)
C62 0.030(2) 0.0258(18) 0.0244(16) -0.0051(14) 0.0017(14) -0.0016(15)
C63 0.045(2) 0.037(2) 0.0320(18) -0.0098(16) 0.0010(16) 0.0021(18)
C64 0.044(2) 0.052(3) 0.0243(17) -0.0107(17) 0.0061(15) 0.0093(19)
C65 0.053(3) 0.036(2) 0.0236(17) 0.0052(16) 0.0144(16) 0.0014(18)
C66 0.058(3) 0.033(2) 0.0292(18) 0.0003(16) 0.0116(17) 0.0025(19)
C101 0.030(2) 0.046(2) 0.0332(18) 0.0139(18) -0.0044(15) 0.0049(18)
C102 0.030(2) 0.029(2) 0.053(2) 0.0040(18) 0.0053(17) 0.0062(17)
C103 0.029(2) 0.041(2) 0.0347(18) -0.0043(17) 0.0030(15) -0.0028(17)
C201 0.066(3) 0.055(3) 0.040(2) -0.003(2) 0.005(2) 0.012(2)
C202 0.039(2) 0.076(3) 0.057(3) -0.007(2) -0.003(2) 0.002(2)
C203 0.050(3) 0.078(3) 0.039(2) -0.009(2) -0.0076(19) 0.007(2)
C204 0.083(4) 0.057(3) 0.042(2) 0.002(2) -0.018(2) -0.012(3)
C205 0.143(5) 0.074(4) 0.056(3) 0.009(3) -0.039(3) -0.051(4)
C206 0.132(5) 0.059(3) 0.039(2) -0.001(2) -0.034(3) -0.017(3)
C301 0.195(8) 0.052(4) 0.032(3) 0.002(3) 0.028(4) -0.043(4)
C302 0.209(8) 0.035(3) 0.068(4) -0.028(3) 0.093(5) -0.051(4)
C303 0.109(5) 0.052(3) 0.136(5) 0.009(4) 0.063(4) -0.022(3)
C304 0.084(4) 0.054(3) 0.052(3) 0.003(2) 0.002(3) -0.017(3)
C305 0.098(4) 0.048(3) 0.047(2) 0.003(2) -0.001(3) -0.010(3)
C306 0.133(5) 0.054(3) 0.064(3) 0.024(3) -0.014(3) -0.025(3)

loop_
_atom_type_symbol
_atom_type_description
_atom_type_scat_dispersion_real
_atom_type_scat_dispersion_imag
_atom_type_scat_source
C C 0.0033 0.0016 'International Tables Vol C Tables 4.2.6.8 and 6.1.1.4'
H H 0.0000 0.0000 'International Tables Vol C Tables 4.2.6.8 and 6.1.1.4'
F F 0.0171 0.0103 'International Tables Vol C Tables 4.2.6.8 and 6.1.1.4'
P P 0.1023 0.0942 'International Tables Vol C Tables 4.2.6.8 and 6.1.1.4'
Pd Pd -0.9988 1.0072 'International Tables Vol C Tables 4.2.6.8 and 6.1.1.4'

loop_
_geom_angle_atom_site_label_1
_geom_angle_atom_site_label_2
_geom_angle_atom_site_label_3
_geom_angle
_geom_angle_site_symmetry_1
_geom_angle_site_symmetry_3
C2 Pd1 C1 40.75(11) . .
C2 Pd1 P2 102.66(8) . .
C1 Pd1 P2 143.41(9) . .
C2 Pd1 P1 144.38(8) . .
C1 Pd1 P1 103.63(8) . .
P2 Pd1 P1 112.93(3) . .
C21 P1 C11 103.30(12) . .
C21 P1 C31 101.94(13) . .
C11 P1 C31 109.32(14) . .
C21 P1 Pd1 114.48(10) . .
C11 P1 Pd1 103.95(10) . .
C31 P1 Pd1 122.39(9) . .
C61 P2 C41 103.81(13) . .
C61 P2 C51 109.96(14) . .
C41 P2 C51 102.03(13) . .
C61 P2 Pd1 104.65(10) . .
C41 P2 Pd1 114.36(9) . .
C51 P2 Pd1 120.90(9) . .
F2 C1 F1 106.5(2) . .
F2 C1 C2 116.9(3) . .
F1 C1 C2 116.7(2) . .
F2 C1 Pd1 123.4(2) . .
F1 C1 Pd1 120.3(2) . .
C2 C1 Pd1 69.34(17) . .
F4 C2 F3 105.9(2) . .
F4 C2 C1 117.3(3) . .
F3 C2 C1 116.8(2) . .
F4 C2 Pd1 121.92(19) . .
F3 C2 Pd1 121.7(2) . .
C1 C2 Pd1 69.91(17) . .
C16 C11 C12 110.0(2) . .
C16 C11 P1 119.0(2) . .
C12 C11 P1 113.56(19) . .
C16 C11 H11 104.2 . .
C12 C11 H11 104.2 . .
P1 C11 H11 104.2 . .
C13 C12 C11 110.2(2) . .
C13 C12 H12A 109.6 . .
C11 C12 H12A 109.6 . .
C13 C12 H12B 109.6 . .
C11 C12 H12B 109.6 . .
H12A C12 H12B 108.1 . .
C14 C13 C12 111.3(3) . .
C14 C13 H13A 109.4 . .
C12 C13 H13A 109.4 . .
C14 C13 H13B 109.4 . .
C12 C13 H13B 109.4 . .
H13A C13 H13B 108.0 . .
C15 C14 C13 111.2(2) . .
C15 C14 H14A 109.4 . .
C13 C14 H14A 109.4 . .
C15 C14 H14B 109.4 . .
C13 C14 H14B 109.4 . .
H14A C14 H14B 108.0 . .
C14 C15 C16 111.5(2) . .
C14 C15 H15A 109.3 . .
C16 C15 H15A 109.3 . .
C14 C15 H15B 109.3 . .
C16 C15 H15B 109.3 . .
H15A C15 H15B 108.0 . .
C11 C16 C15 109.7(3) . .
C11 C16 H16A 109.7 . .
C15 C16 H16A 109.7 . .
C11 C16 H16B 109.7 . .
C15 C16 H16B 109.7 . .
H16A C16 H16B 108.2 . .
C22 C21 C26 109.3(2) . .
C22 C21 P1 113.6(2) . .
C26 C21 P1 111.22(19) . .
C22 C21 H21 107.5 . .
C26 C21 H21 107.5 . .
P1 C21 H21 107.5 . .
C23 C22 C21 110.8(3) . .
C23 C22 H22A 109.5 . .
C21 C22 H22A 109.5 . .
C23 C22 H22B 109.5 . .
C21 C22 H22B 109.5 . .
H22A C22 H22B 108.1 . .
C24 C23 C22 112.0(2) . .
C24 C23 H23A 109.2 . .
C22 C23 H23A 109.2 . .
C24 C23 H23B 109.2 . .
C22 C23 H23B 109.2 . .
H23A C23 H23B 107.9 . .
C23 C24 C25 111.1(3) . .
C23 C24 H24A 109.4 . .
C25 C24 H24A 109.4 . .
C23 C24 H24B 109.4 . .
C25 C24 H24B 109.4 . .
H24A C24 H24B 108.0 . .
C26 C25 C24 111.1(3) . .
C26 C25 H25A 109.4 . .
C24 C25 H25A 109.4 . .
C26 C25 H25B 109.4 . .
C24 C25 H25B 109.4 . .
H25A C25 H25B 108.0 . .
C25 C26 C21 110.5(2) . .
C25 C26 H26A 109.5 . .
C21 C26 H26A 109.5 . .
C25 C26 H26B 109.5 . .
C21 C26 H26B 109.5 . .
H26A C26 H26B 108.1 . .
C32 C31 C36 109.7(2) . .
C32 C31 P1 111.61(19) . .
C36 C31 P1 118.33(19) . .
C32 C31 H31 105.4 . .
C36 C31 H31 105.4 . .
P1 C31 H31 105.4 . .
C33 C32 C31 112.2(2) . .
C33 C32 H32A 109.2 . .
C31 C32 H32A 109.2 . .
C33 C32 H32B 109.2 . .
C31 C32 H32B 109.2 . .
H32A C32 H32B 107.9 . .
C34 C33 C32 110.9(2) . .
C34 C33 H33A 109.5 . .
C32 C33 H33A 109.5 . .
C34 C33 H33B 109.5 . .
C32 C33 H33B 109.5 . .
H33A C33 H33B 108.1 . .
C33 C34 C35 110.6(3) . .
C33 C34 H34A 109.5 . .
C35 C34 H34A 109.5 . .
C33 C34 H34B 109.5 . .
C35 C34 H34B 109.5 . .
H34A C34 H34B 108.1 . .
C34 C35 C36 112.4(2) . .
C34 C35 H35A 109.1 . .
C36 C35 H35A 109.1 . .
C34 C35 H35B 109.1 . .
C36 C35 H35B 109.1 . .
H35A C35 H35B 107.9 . .
C35 C36 C31 111.3(2) . .
C35 C36 H36A 109.4 . .
C31 C36 H36A 109.4 . .
C35 C36 H36B 109.4 . .
C31 C36 H36B 109.4 . .
H36A C36 H36B 108.0 . .
C42 C41 C46 109.2(2) . .
C42 C41 P2 111.7(2) . .
C46 C41 P2 112.08(18) . .
C42 C41 H41 107.9 . .
C46 C41 H41 107.9 . .
P2 C41 H41 107.9 . .
C41 C42 C43 111.3(3) . .
C41 C42 H42A 109.4 . .
C43 C42 H42A 109.4 . .
C41 C42 H42B 109.4 . .
C43 C42 H42B 109.4 . .
H42A C42 H42B 108.0 . .
C44 C43 C42 111.5(2) . .
C44 C43 H43A 109.3 . .
C42 C43 H43A 109.3 . .
C44 C43 H43B 109.3 . .
C42 C43 H43B 109.3 . .
H43A C43 H43B 108.0 . .
C45 C44 C43 111.6(2) . .
C45 C44 H44A 109.3 . .
C43 C44 H44A 109.3 . .
C45 C44 H44B 109.3 . .
C43 C44 H44B 109.3 . .
H44A C44 H44B 108.0 . .
C44 C45 C46 110.8(3) . .
C44 C45 H45A 109.5 . .
C46 C45 H45A 109.5 . .
C44 C45 H45B 109.5 . .
C46 C45 H45B 109.5 . .
H45A C45 H45B 108.1 . .
C41 C46 C45 111.1(2) . .
C41 C46 H46A 109.4 . .
C45 C46 H46A 109.4 . .
C41 C46 H46B 109.4 . .
C45 C46 H46B 109.4 . .
H46A C46 H46B 108.0 . .
C56 C51 C52 109.9(2) . .
C56 C51 P2 112.5(2) . .
C52 C51 P2 117.8(2) . .
C56 C51 H51 105.1 . .
C52 C51 H51 105.1 . .
P2 C51 H51 105.1 . .
C53 C52 C51 110.8(2) . .
C53 C52 H52A 109.5 . .
C51 C52 H52A 109.5 . .
C53 C52 H52B 109.5 . .
C51 C52 H52B 109.5 . .
H52A C52 H52B 108.1 . .
C54 C53 C52 112.1(3) . .
C54 C53 H53A 109.2 . .
C52 C53 H53A 109.2 . .
C54 C53 H53B 109.2 . .
C52 C53 H53B 109.2 . .
H53A C53 H53B 107.9 . .
C53 C54 C55 110.5(2) . .
C53 C54 H54A 109.5 . .
C55 C54 H54A 109.5 . .
C53 C54 H54B 109.5 . .
C55 C54 H54B 109.5 . .
H54A C54 H54B 108.1 . .
C56 C55 C54 110.8(2) . .
C56 C55 H55A 109.5 . .
C54 C55 H55A 109.5 . .
C56 C55 H55B 109.5 . .
C54 C55 H55B 109.5 . .
H55A C55 H55B 108.1 . .
C55 C56 C51 111.6(3) . .
C55 C56 H56A 109.3 . .
C51 C56 H56A 109.3 . .
C55 C56 H56B 109.3 . .
C51 C56 H56B 109.3 . .
H56A C56 H56B 108.0 . .
C66 C61 C62 110.6(2) . .
C66 C61 P2 120.3(2) . .
C62 C61 P2 112.65(19) . .
C66 C61 H61 103.7 . .
C62 C61 H61 103.7 . .
P2 C61 H61 103.7 . .
C63 C62 C61 111.6(3) . .
C63 C62 H62A 109.3 . .
C61 C62 H62A 109.3 . .
C63 C62 H62B 109.3 . .
C61 C62 H62B 109.3 . .
H62A C62 H62B 108.0 . .
C64 C63 C62 111.4(3) . .
C64 C63 H63A 109.3 . .
C62 C63 H63A 109.3 . .
C64 C63 H63B 109.3 . .
C62 C63 H63B 109.3 . .
H63A C63 H63B 108.0 . .
C63 C64 C65 111.7(3) . .
C63 C64 H64A 109.3 . .
C65 C64 H64A 109.3 . .
C63 C64 H64B 109.3 . .
C65 C64 H64B 109.3 . .
H64A C64 H64B 107.9 . .
C64 C65 C66 112.0(3) . .
C64 C65 H65A 109.2 . .
C66 C65 H65A 109.2 . .
C64 C65 H65B 109.2 . .
C66 C65 H65B 109.2 . .
H65A C65 H65B 107.9 . .
C61 C66 C65 110.7(3) . .
C61 C66 H66A 109.5 . .
C65 C66 H66A 109.5 . .
C61 C66 H66B 109.5 . .
C65 C66 H66B 109.5 . .
H66A C66 H66B 108.1 . .
C102 C101 C103 120.6(3) . .
C102 C101 H101 119.7 . .
C103 C101 H101 119.7 . .
C101 C102 C103 119.7(3) . 2_676
C101 C102 H102 120.2 . .
C103 C102 H102 120.2 2_676 .
C102 C103 C101 119.7(3) 2_676 .
C102 C103 H103 120.1 2_676 .
C101 C103 H103 120.1 . .
C206 C201 C202 119.9(4) . .
C206 C201 H201 120.1 . .
C202 C201 H201 120.1 . .
C201 C202 C203 119.5(4) . .
C201 C202 H202 120.2 . .
C203 C202 H202 120.2 . .
C204 C203 C202 120.6(4) . .
C204 C203 H203 119.7 . .
C202 C203 H203 119.7 . .
C203 C204 C205 119.3(4) . .
C203 C204 H204 120.3 . .
C205 C204 H204 120.3 . .
C204 C205 C206 120.1(4) . .
C204 C205 H205 119.9 . .
C206 C205 H205 119.9 . .
C201 C206 C205 120.5(4) . .
C201 C206 H206 119.7 . .
C205 C206 H206 119.7 . .
C306 C301 C302 126.3(7) . .
C306 C301 H301 116.9 . .
C302 C301 H301 116.9 . .
C301 C302 C303 115.4(5) . .
C301 C302 H302 122.3 . .
C303 C302 H302 122.3 . .
C304 C303 C302 118.5(6) . .
C304 C303 H303 120.7 . .
C302 C303 H303 120.7 . .
C305 C304 C303 118.3(5) . .
C305 C304 H304 120.8 . .
C303 C304 H304 120.8 . .
C304 C305 C306 124.0(5) . .
C304 C305 H305 118.0 . .
C306 C305 H305 118.0 . .
C301 C306 C305 117.5(7) . .
C301 C306 H306 121.3 . .
C305 C306 H306 121.3 . .

loop_
_geom_bond_atom_site_label_1
_geom_bond_atom_site_label_2
_geom_bond_distance
_geom_bond_site_symmetry_2
Pd1 C2 2.034(3) .
Pd1 C1 2.041(3) .
Pd1 P2 2.3763(8) .
Pd1 P1 2.3826(8) .
P1 C21 1.852(3) .
P1 C11 1.861(3) .
P1 C31 1.864(3) .
P2 C61 1.854(3) .
P2 C41 1.856(3) .
P2 C51 1.856(3) .
F1 C1 1.371(3) .
F2 C1 1.366(3) .
F3 C2 1.372(3) .
F4 C2 1.361(3) .
C1 C2 1.419(4) .
C11 C16 1.530(4) .
C11 C12 1.535(4) .
C11 H11 1.0000 .
C12 C13 1.531(4) .
C12 H12A 0.9900 .
C12 H12B 0.9900 .
C13 C14 1.523(4) .
C13 H13A 0.9900 .
C13 H13B 0.9900 .
C14 C15 1.522(4) .
C14 H14A 0.9900 .
C14 H14B 0.9900 .
C15 C16 1.539(4) .
C15 H15A 0.9900 .
C15 H15B 0.9900 .
C16 H16A 0.9900 .
C16 H16B 0.9900 .
C21 C22 1.529(4) .
C21 C26 1.542(4) .
C21 H21 1.0000 .
C22 C23 1.524(4) .
C22 H22A 0.9900 .
C22 H22B 0.9900 .
C23 C24 1.522(5) .
C23 H23A 0.9900 .
C23 H23B 0.9900 .
C24 C25 1.528(5) .
C24 H24A 0.9900 .
C24 H24B 0.9900 .
C25 C26 1.526(4) .
C25 H25A 0.9900 .
C25 H25B 0.9900 .
C26 H26A 0.9900 .
C26 H26B 0.9900 .
C31 C32 1.528(4) .
C31 C36 1.539(4) .
C31 H31 1.0000 .
C32 C33 1.525(4) .
C32 H32A 0.9900 .
C32 H32B 0.9900 .
C33 C34 1.520(4) .
C33 H33A 0.9900 .
C33 H33B 0.9900 .
C34 C35 1.523(4) .
C34 H34A 0.9900 .
C34 H34B 0.9900 .
C35 C36 1.527(4) .
C35 H35A 0.9900 .
C35 H35B 0.9900 .
C36 H36A 0.9900 .
C36 H36B 0.9900 .
C41 C42 1.527(4) .
C41 C46 1.532(4) .
C41 H41 1.0000 .
C42 C43 1.532(4) .
C42 H42A 0.9900 .
C42 H42B 0.9900 .
C43 C44 1.524(4) .
C43 H43A 0.9900 .
C43 H43B 0.9900 .
C44 C45 1.515(4) .
C44 H44A 0.9900 .
C44 H44B 0.9900 .
C45 C46 1.535(4) .
C45 H45A 0.9900 .
C45 H45B 0.9900 .
C46 H46A 0.9900 .
C46 H46B 0.9900 .
C51 C56 1.533(4) .
C51 C52 1.538(4) .
C51 H51 1.0000 .
C52 C53 1.526(4) .
C52 H52A 0.9900 .
C52 H52B 0.9900 .
C53 C54 1.520(4) .
C53 H53A 0.9900 .
C53 H53B 0.9900 .
C54 C55 1.528(4) .
C54 H54A 0.9900 .
C54 H54B 0.9900 .
C55 C56 1.527(4) .
C55 H55A 0.9900 .
C55 H55B 0.9900 .
C56 H56A 0.9900 .
C56 H56B 0.9900 .
C61 C66 1.515(4) .
C61 C62 1.535(4) .
C61 H61 1.0000 .
C62 C63 1.523(5) .
C62 H62A 0.9900 .
C62 H62B 0.9900 .
C63 C64 1.509(5) .
C63 H63A 0.9900 .
C63 H63B 0.9900 .
C64 C65 1.516(5) .
C64 H64A 0.9900 .
C64 H64B 0.9900 .
C65 C66 1.536(5) .
C65 H65A 0.9900 .
C65 H65B 0.9900 .
C66 H66A 0.9900 .
C66 H66B 0.9900 .
C101 C102 1.376(5) .
C101 C103 1.378(5) .
C101 H101 0.9500 .
C102 C103 1.376(5) 2_676
C102 H102 0.9500 .
C103 C102 1.376(5) 2_676
C103 H103 0.9500 .
C201 C206 1.329(6) .
C201 C202 1.370(5) .
C201 H201 0.9500 .
C202 C203 1.372(5) .
C202 H202 0.9500 .
C203 C204 1.345(5) .
C203 H203 0.9500 .
C204 C205 1.358(5) .
C204 H204 0.9500 .
C205 C206 1.375(6) .
C205 H205 0.9500 .
C206 H206 0.9500 .
C301 C306 1.311(8) .
C301 C302 1.339(9) .
C301 H301 0.9500 .
C302 C303 1.467(9) .
C302 H302 0.9500 .
C303 C304 1.395(7) .
C303 H303 0.9500 .
C304 C305 1.337(6) .
C304 H304 0.9500 .
C305 C306 1.357(6) .
C305 H305 0.9500 .
C306 H306 0.9500 .

loop_
_geom_torsion_atom_site_label_1
_geom_torsion_atom_site_label_2
_geom_torsion_atom_site_label_3
_geom_torsion_atom_site_label_4
_geom_torsion
_geom_torsion_site_symmetry_4
C2 Pd1 P1 C21 71.44(17) .
C1 Pd1 P1 C21 70.67(13) .
P2 Pd1 P1 C21 -110.81(10) .
C2 Pd1 P1 C11 -40.49(17) .
C1 Pd1 P1 C11 -41.27(13) .
P2 Pd1 P1 C11 137.25(10) .
C2 Pd1 P1 C31 -164.64(17) .
C1 Pd1 P1 C31 -165.41(13) .
P2 Pd1 P1 C31 13.11(11) .
C2 Pd1 P2 C61 -36.32(13) .
C1 Pd1 P2 C61 -37.39(18) .
P1 Pd1 P2 C61 145.02(10) .
C2 Pd1 P2 C41 76.58(13) .
C1 Pd1 P2 C41 75.51(18) .
P1 Pd1 P2 C41 -102.08(11) .
C2 Pd1 P2 C51 -160.90(14) .
C1 Pd1 P2 C51 -161.97(17) .
P1 Pd1 P2 C51 20.44(12) .
C2 Pd1 C1 F2 109.3(3) .
P2 Pd1 C1 F2 110.9(2) .
P1 Pd1 C1 F2 -71.4(2) .
C2 Pd1 C1 F1 -109.7(3) .
P2 Pd1 C1 F1 -108.1(2) .
P1 Pd1 C1 F1 69.6(2) .
P2 Pd1 C1 C2 1.6(2) .
P1 Pd1 C1 C2 179.31(14) .
F2 C1 C2 F4 -1.5(4) .
F1 C1 C2 F4 -129.2(3) .
Pd1 C1 C2 F4 116.4(2) .
F2 C1 C2 F3 125.8(3) .
F1 C1 C2 F3 -1.9(4) .
Pd1 C1 C2 F3 -116.3(3) .
F2 C1 C2 Pd1 -117.9(3) .
F1 C1 C2 Pd1 114.4(3) .
C1 Pd1 C2 F4 -110.3(3) .
P2 Pd1 C2 F4 70.6(2) .
P1 Pd1 C2 F4 -111.5(2) .
C1 Pd1 C2 F3 109.8(3) .
P2 Pd1 C2 F3 -69.2(2) .
P1 Pd1 C2 F3 108.6(2) .
P2 Pd1 C2 C1 -179.03(15) .
P1 Pd1 C2 C1 -1.2(2) .
C21 P1 C11 C16 55.6(3) .
C31 P1 C11 C16 -52.4(3) .
Pd1 P1 C11 C16 175.4(2) .
C21 P1 C11 C12 -172.5(2) .
C31 P1 C11 C12 79.5(2) .
Pd1 P1 C11 C12 -52.7(2) .
C16 C11 C12 C13 -58.9(3) .
P1 C11 C12 C13 164.9(2) .
C11 C12 C13 C14 57.0(4) .
C12 C13 C14 C15 -55.1(4) .
C13 C14 C15 C16 55.2(4) .
C12 C11 C16 C15 58.6(3) .
P1 C11 C16 C15 -167.9(2) .
C14 C15 C16 C11 -57.0(4) .
C11 P1 C21 C22 60.4(2) .
C31 P1 C21 C22 173.8(2) .
Pd1 P1 C21 C22 -51.9(2) .
C11 P1 C21 C26 -175.9(2) .
C31 P1 C21 C26 -62.5(2) .
Pd1 P1 C21 C26 71.8(2) .
C26 C21 C22 C23 57.9(3) .
P1 C21 C22 C23 -177.3(2) .
C21 C22 C23 C24 -56.2(4) .
C22 C23 C24 C25 54.1(4) .
C23 C24 C25 C26 -54.7(3) .
C24 C25 C26 C21 57.5(4) .
C22 C21 C26 C25 -58.8(3) .
P1 C21 C26 C25 175.0(2) .
C21 P1 C31 C32 -167.55(18) .
C11 P1 C31 C32 -58.7(2) .
Pd1 P1 C31 C32 63.0(2) .
C21 P1 C31 C36 -38.9(2) .
C11 P1 C31 C36 70.0(2) .
Pd1 P1 C31 C36 -168.33(16) .
C36 C31 C32 C33 56.1(3) .
P1 C31 C32 C33 -170.75(19) .
C31 C32 C33 C34 -57.3(3) .
C32 C33 C34 C35 55.5(3) .
C33 C34 C35 C36 -55.1(3) .
C34 C35 C36 C31 55.0(3) .
C32 C31 C36 C35 -54.4(3) .
P1 C31 C36 C35 176.06(19) .
C61 P2 C41 C42 63.5(2) .
C51 P2 C41 C42 177.81(19) .
Pd1 P2 C41 C42 -49.9(2) .
C61 P2 C41 C46 -173.7(2) .
C51 P2 C41 C46 -59.4(2) .
Pd1 P2 C41 C46 72.9(2) .
C46 C41 C42 C43 57.3(3) .
P2 C41 C42 C43 -178.25(19) .
C41 C42 C43 C44 -55.6(3) .
C42 C43 C44 C45 54.0(3) .
C43 C44 C45 C46 -54.7(3) .
C42 C41 C46 C45 -58.3(3) .
P2 C41 C46 C45 177.47(19) .
C44 C45 C46 C41 57.5(3) .
C61 P2 C51 C56 -66.3(2) .
C41 P2 C51 C56 -176.0(2) .
Pd1 P2 C51 C56 55.7(2) .
C61 P2 C51 C52 63.1(3) .
C41 P2 C51 C52 -46.6(3) .
Pd1 P2 C51 C52 -174.84(19) .
C56 C51 C52 C53 -55.6(4) .
P2 C51 C52 C53 173.8(2) .
C51 C52 C53 C54 56.2(3) .
C52 C53 C54 C55 -56.0(4) .
C53 C54 C55 C56 55.8(4) .
C54 C55 C56 C51 -57.1(3) .
C52 C51 C56 C55 56.6(3) .
P2 C51 C56 C55 -169.98(19) .
C41 P2 C61 C66 48.7(3) .
C51 P2 C61 C66 -59.9(3) .
Pd1 P2 C61 C66 168.9(2) .
C41 P2 C61 C62 -178.0(2) .
C51 P2 C61 C62 73.5(2) .
Pd1 P2 C61 C62 -57.8(2) .
C66 C61 C62 C63 -56.1(4) .
P2 C61 C62 C63 166.1(2) .
C61 C62 C63 C64 55.1(4) .
C62 C63 C64 C65 -54.1(4) .
C63 C64 C65 C66 54.3(4) .
C62 C61 C66 C65 55.4(4) .
P2 C61 C66 C65 -170.4(2) .
C64 C65 C66 C61 -55.2(4) .
C103 C101 C102 C103 0.4(5) 2_676
C102 C101 C103 C102 -0.4(5) 2_676
C206 C201 C202 C203 -0.7(7) .
C201 C202 C203 C204 -0.5(7) .
C202 C203 C204 C205 1.4(8) .
C203 C204 C205 C206 -1.3(9) .
C202 C201 C206 C205 0.9(8) .
C204 C205 C206 C201 0.1(9) .
C306 C301 C302 C303 0.8(7) .
C301 C302 C303 C304 -0.1(6) .
C302 C303 C304 C305 -0.8(6) .
C303 C304 C305 C306 1.2(7) .
C302 C301 C306 C305 -0.6(7) .
C304 C305 C306 C301 -0.5(7) .
